data_2002620
loop_
_publ_author_name
'Boje, J'
'Mueller-Buschbaum, Hk'

_publ_section_title
;
Ba2 Bi V3 O11 mit Bismut in geschlossener Koordination
;
_journal_name_full
;
Zeitschrift fuer Anorganische und Allgemeine Chemie
;
_journal_page_first 525
_journal_page_last 528
_journal_paper_doi 10.1002/zaac.19936190316
_journal_volume 619
_journal_year 1993
_chemical_formula_structural 'Ba2 Bi (V O4) (V2 O7)'
_chemical_formula_sum 'Ba2 Bi O11 V3'
_chemical_name_systematic 'Dibarium bismuth vanadate divanadate'
_space_group_IT_number 14
_symmetry_cell_setting monoclinic
_symmetry_Int_Tables_number 14
_symmetry_space_group_name_Hall '-P 2yab'
_symmetry_space_group_name_H-M 'P 1 21/a 1'
_cell_angle_alpha 90
_cell_angle_beta 103.16(3)
_cell_angle_gamma 90
_cell_formula_units_Z 4
_cell_length_a 24.64729(810)
_cell_length_b 7.7347(83)
_cell_length_c 5.6375(29)
_cell_volume 1046.5
_refine_ls_R_factor_all 0.05
_cod_database_code 2002620

loop_
_symmetry_equiv_pos_as_xyz
x,y,z
1/2-x,1/2+y,-z
-x,-y,-z
1/2+x,1/2-y,z

loop_
_atom_site_label
_atom_site_type_symbol
_atom_site_symmetry_multiplicity
_atom_site_Wyckoff_symbol
_atom_site_fract_x
_atom_site_fract_y
_atom_site_fract_z
_atom_site_occupancy
_atom_site_attached_hydrogens
_atom_site_calc_flag
Ba1 Ba2+ 4 e 0.9722(1) 0.2450(5) 0.7230(2) 1. 0 d
Ba2 Ba2+ 4 e 0.3638(1) 0.7320(2) 0.6140(2) 1. 0 d
Bi1 Bi3+ 4 e 0.2498(1) 0.5000(1) 0.0339(1) 1. 0 d
V1 V5+ 4 e 0.0920(3) 0.5197(9) 0.8563(13) 1. 0 d
V2 V5+ 4 e 0.2986(1) 0.2423(9) 0.5485(5) 1. 0 d
V3 V5+ 4 e 0.4084(2) 0.4799(7) 0.1713(10) 1. 0 d
O1 O2- 4 e 0.4155(7) 0.2460(49) 0.1660(28) 1. 0 d
O2 O2- 4 e 0.8423(9) 0.9425(25) 0.1279(36) 1. 0 d
O3 O2- 4 e 0.0607(11) 0.0529(32) 0.0624(39) 1. 0 d
O4 O2- 4 e 0.556(1) 0.0635(30) 0.0271(37) 1. 0 d
O5 O2- 4 e 0.0542(9) 0.0627(29) 0.5648(38) 1. 0 d
O6 O2- 4 e 0.2581(7) 0.1979(20) 0.2506(29) 1. 0 d
O7 O2- 4 e 0.3416(8) 0.9411(22) 0.0595(33) 1. 0 d
O8 O2- 4 e 0.2581(7) 0.1988(20) 0.7538(30) 1. 0 d
O9 O2- 4 e 0.8115(8) 0.0479(23) 0.5630(31) 1. 0 d
O10 O2- 4 e 0.8579(8) 0.3653(22) 0.6128(31) 1. 0 d
O11 O2- 4 e 0.4371(11) 0.9483(33) 0.4267(41) 1. 0 d

loop_
_atom_type_symbol
_atom_type_oxidation_number
Ba2+ 2.000
Bi3+ 3.000
V5+ 5.000
O2- -2.000
